data_7061163
loop_
_publ_author_name
'Rufanov, Konstantin A.'
'Titov, Ilya Yu.'
'Lemenovskii, Dmitry A.'
'Krut&#x2019;ko, Dmitry P.'
'Churakov, Andrei V.'

_publ_section_title
;
 Novel approach for the synthesis of chiral organometallic complexes --
 first series of lithium 2-amino-indenide ligands bearing pendant donor
 groups and a unique helical bent-zirconocene
;
_journal_issue 3
_journal_name_full 'New Journal of Chemistry'
_journal_page_first 1409
_journal_page_last 1415
_journal_paper_doi 10.1039/D1NJ05094J
_journal_volume 46
_journal_year 2022
_chemical_absolute_configuration unk
_chemical_formula_moiety 'C15 H18 Li N O'
_chemical_formula_sum 'C15 H18 Li N O'
_chemical_formula_weight 235.24
_chemical_name_systematic
; 
 (S)-(2-(2-(methoxymethyl)pyrrolidin-1-yl)-2H-inden-2-yl)lithium 
;
_chemical_properties_physical Air-sensitive,Moisture-sensitive,Oxygen-sensitive
_space_group_IT_number 19
_space_group_name_Hall 'P 2ac 2ab'
_space_group_name_H-M_alt 'P 21 21 21'
_symmetry_cell_setting orthorhombic
_symmetry_space_group_name_Hall 'P 2ac 2ab'
_symmetry_space_group_name_H-M 'P 21 21 21'
_atom_sites_solution_hydrogens geom
_atom_sites_solution_primary direct
_atom_sites_solution_secondary difmap
_audit_creation_method SHELXL-97
_audit_update_record
;
2021-07-28 deposited with the CCDC.	2021-12-03 downloaded from the CCDC.
;
_cell_angle_alpha 90.00
_cell_angle_beta 90.00
_cell_angle_gamma 90.00
_cell_formula_units_Z 4
_cell_length_a 7.6958(2)
_cell_length_b 8.1833(2)
_cell_length_c 20.4464(5)
_cell_measurement_temperature 173(2)
_cell_measurement_theta_max 27.0
_cell_measurement_theta_min 3.0
_cell_volume 1287.65(6)
_computing_cell_refinement 'SAINT (Siemens, 1995)'
_computing_data_collection 'SMART (Siemens, 1995)'
_computing_data_reduction 'SAINT (Siemens, 1995)'
_computing_publication_material 'SHELXL-97 (Sheldrick, 1997)'
_computing_structure_refinement 'SHELXL-97 (Sheldrick, 1997)'
_computing_structure_solution 'SHELXS-97 (Sheldrick, 1990)'
_diffrn_ambient_temperature 173(2)
_diffrn_measured_fraction_theta_full 1.000
_diffrn_measured_fraction_theta_max 1.000
_diffrn_measurement_device_type 'Siemens SMART CCD'
_diffrn_measurement_method \w
_diffrn_radiation_monochromator graphite
_diffrn_radiation_source 'fine-focus sealed tube'
_diffrn_radiation_type MoK\a
_diffrn_radiation_wavelength 0.71073
_diffrn_reflns_av_R_equivalents 0.0828
_diffrn_reflns_av_sigmaI/netI 0.0881
_diffrn_reflns_limit_h_max 9
_diffrn_reflns_limit_h_min -9
_diffrn_reflns_limit_k_max 10
_diffrn_reflns_limit_k_min -9
_diffrn_reflns_limit_l_max 25
_diffrn_reflns_limit_l_min -23
_diffrn_reflns_number 8672
_diffrn_reflns_theta_full 26.00
_diffrn_reflns_theta_max 26.00
_diffrn_reflns_theta_min 1.99
_diffrn_standards_decay_% 0
_exptl_absorpt_coefficient_mu 0.074
_exptl_absorpt_correction_T_max 0.99
_exptl_absorpt_correction_T_min 0.98
_exptl_absorpt_correction_type multi-scan
_exptl_absorpt_process_details 'SADABS (Sheldrick, 1997)'
_exptl_crystal_colour yellow
_exptl_crystal_density_diffrn 1.213
_exptl_crystal_density_method 'not measured'
_exptl_crystal_description block
_exptl_crystal_F_000 504
_exptl_crystal_size_max 0.25
_exptl_crystal_size_mid 0.20
_exptl_crystal_size_min 0.20
_refine_diff_density_max 0.228
_refine_diff_density_min -0.248
_refine_diff_density_rms 0.052
_refine_ls_extinction_method none
_refine_ls_goodness_of_fit_ref 1.015
_refine_ls_hydrogen_treatment constr
_refine_ls_matrix_type full
_refine_ls_number_parameters 164
_refine_ls_number_reflns 2533
_refine_ls_number_restraints 0
_refine_ls_restrained_S_all 1.015
_refine_ls_R_factor_all 0.1049
_refine_ls_R_factor_gt 0.0599
_refine_ls_shift/su_max 0.000
_refine_ls_shift/su_mean 0.000
_refine_ls_structure_factor_coef Fsqd
_refine_ls_weighting_details 'calc w=1/[\s^2^(Fo^2^)+(0.0619P)^2^+0.3091P] where P=(Fo^2^+2Fc^2^)/3'
_refine_ls_weighting_scheme calc
_refine_ls_wR_factor_gt 0.1216
_refine_ls_wR_factor_ref 0.1423
_reflns_number_gt 1708
_reflns_number_total 2533
_reflns_threshold_expression I>2\s(I)
_cod_data_source_file d1nj05094j2.cif
_cod_data_source_block kr4
_cod_depositor_comments
;
The following automatic conversions were performed:

data item '_symmetry_cell_setting' value 'Orthorhombic' was changed
to 'orthorhombic' in accordance with the
/home/data/users/saulius/crontab/automatic-downloads/rss-feeds/RSC/lib/dictionaries/cif_core.dic
dictionary named 'cif_core.dic' version 2.4.2 last updated on
2011-04-26.

Automatic conversion script
Id: cif_fix_values 7556 2019-12-06 15:28:31Z antanas 

 Adding full bibliography for 7061163.cif.

The following automatic conversions were performed:

data name '_atom_site_symmetry_multiplicit' was replaced with
'_atom_site_symmetry_multiplicity' as specified in the replacement
file 'data/replacement-values/replacement_tags.lst'.

Automatic conversion script
Id: cif_correct_tags 9268 2022-04-12 08:56:07Z antanas 
;
_cod_original_cell_volume 1287.65(5)
_cod_database_code 7061163

loop_
_symmetry_equiv_pos_as_xyz
'x, y, z'
'-x+1/2, -y, z+1/2'
'-x, y+1/2, -z+1/2'
'x+1/2, -y+1/2, -z'

loop_
_atom_site_label
_atom_site_type_symbol
_atom_site_fract_x
_atom_site_fract_y
_atom_site_fract_z
_atom_site_U_iso_or_equiv
_atom_site_adp_type
_atom_site_occupancy
_atom_site_symmetry_multiplicity
_atom_site_calc_flag
_atom_site_refinement_flags
_atom_site_disorder_assembly
_atom_site_disorder_group
O O 0.3927(3) 0.2351(3) 0.88224(10) 0.0309(6) Uani 1 1 d . . .
N N 0.6525(3) 0.1656(3) 0.79378(11) 0.0251(6) Uani 1 1 d . . .
C1 C 0.5556(4) 0.1371(4) 0.73516(15) 0.0250(7) Uani 1 1 d . . .
C2 C 0.3753(4) 0.1025(4) 0.73331(16) 0.0264(7) Uani 1 1 d . . .
H2 H 0.3035 0.0857 0.7693 0.080 Uiso 1 1 calc R . .
C3 C 0.3245(4) 0.0981(4) 0.66682(14) 0.0241(7) Uani 1 1 d . . .
C4 C 0.1665(5) 0.0690(4) 0.63445(16) 0.0303(8) Uani 1 1 d . . .
H4 H 0.0678 0.0434 0.6586 0.080 Uiso 1 1 calc R . .
C5 C 0.1560(4) 0.0778(4) 0.56738(16) 0.0343(8) Uani 1 1 d . . .
H5 H 0.0499 0.0602 0.5467 0.080 Uiso 1 1 calc R . .
C6 C 0.3038(5) 0.1133(4) 0.52988(16) 0.0354(9) Uani 1 1 d . . .
H6 H 0.2944 0.1191 0.4846 0.080 Uiso 1 1 calc R . .
C7 C 0.4616(4) 0.1394(4) 0.55888(15) 0.0302(8) Uani 1 1 d . . .
H7 H 0.5583 0.1627 0.5332 0.080 Uiso 1 1 calc R . .
C8 C 0.4783(4) 0.1311(4) 0.62780(15) 0.0258(7) Uani 1 1 d . . .
C9 C 0.6192(4) 0.1521(4) 0.67107(15) 0.0282(7) Uani 1 1 d . . .
H9 H 0.7340 0.1722 0.6592 0.080 Uiso 1 1 calc R . .
C10 C 0.8433(4) 0.1790(4) 0.78420(16) 0.0363(9) Uani 1 1 d . . .
H10A H 0.8759 0.2896 0.7724 0.080 Uiso 1 1 calc R . .
H10B H 0.8827 0.1048 0.7503 0.080 Uiso 1 1 calc R . .
C11 C 0.9186(5) 0.1325(5) 0.84982(17) 0.0438(10) Uani 1 1 d . . .
H11A H 0.9137 0.2233 0.8803 0.080 Uiso 1 1 calc R . .
H11B H 1.0380 0.0962 0.8456 0.080 Uiso 1 1 calc R . .
C12 C 0.8010(5) -0.0057(5) 0.8713(2) 0.0518(12) Uani 1 1 d . . .
H12A H 0.8056 -0.0206 0.9184 0.080 Uiso 1 1 calc R . .
H12B H 0.8329 -0.1074 0.8501 0.080 Uiso 1 1 calc R . .
C13 C 0.6201(5) 0.0512(4) 0.84947(16) 0.0315(8) Uani 1 1 d . . .
H13 H 0.5496 -0.0419 0.8352 0.080 Uiso 1 1 calc R . .
C14 C 0.5330(5) 0.1395(5) 0.90590(16) 0.0434(9) Uani 1 1 d . . .
H14A H 0.4905 0.0605 0.9374 0.080 Uiso 1 1 calc R . .
H14B H 0.6167 0.2094 0.9277 0.080 Uiso 1 1 calc R . .
C15 C 0.2861(5) 0.2949(5) 0.93499(17) 0.0442(10) Uani 1 1 d . . .
H15A H 0.3580 0.3493 0.9666 0.080 Uiso 1 1 calc R . .
H15B H 0.2275 0.2049 0.9555 0.080 Uiso 1 1 calc R . .
H15C H 0.2019 0.3704 0.9181 0.080 Uiso 1 1 calc R . .
Li Li 0.4955(7) 0.3769(6) 0.8131(3) 0.0305(13) Uani 1 1 d . . .

loop_
_atom_site_aniso_label
_atom_site_aniso_U_11
_atom_site_aniso_U_22
_atom_site_aniso_U_33
_atom_site_aniso_U_23
_atom_site_aniso_U_13
_atom_site_aniso_U_12
O 0.0358(12) 0.0342(13) 0.0227(11) 0.0000(10) 0.0052(10) -0.0010(11)
N 0.0279(15) 0.0249(14) 0.0225(13) -0.0019(11) 0.0001(11) -0.0024(12)
C1 0.0282(18) 0.0189(16) 0.0280(17) -0.0038(15) 0.0003(14) -0.0014(14)
C2 0.0275(17) 0.0225(16) 0.0290(17) -0.0037(13) 0.0048(14) 0.0032(15)
C3 0.0309(17) 0.0198(16) 0.0215(18) -0.0021(13) -0.0030(14) -0.0005(15)
C4 0.0340(19) 0.0260(17) 0.0309(19) 0.0008(14) -0.0006(16) 0.0023(15)
C5 0.038(2) 0.030(2) 0.035(2) -0.0035(15) -0.0091(17) -0.0015(17)
C6 0.051(2) 0.0312(19) 0.0236(18) 0.0030(15) -0.0050(16) 0.0004(17)
C7 0.0400(19) 0.0261(18) 0.0244(18) 0.0027(14) 0.0048(15) 0.0008(16)
C8 0.0334(18) 0.0177(15) 0.0262(17) 0.0023(14) 0.0052(14) 0.0039(15)
C9 0.0301(18) 0.0239(16) 0.0305(17) -0.0023(14) 0.0018(15) -0.0008(15)
C10 0.0244(19) 0.045(2) 0.040(2) -0.0084(17) -0.0016(15) 0.0003(16)
C11 0.039(2) 0.044(2) 0.049(2) -0.0081(19) -0.0108(17) 0.0052(19)
C12 0.056(3) 0.038(2) 0.062(3) 0.004(2) -0.024(2) 0.0024(19)
C13 0.0395(19) 0.0223(16) 0.0326(19) 0.0042(14) -0.0076(16) 0.0007(16)
C14 0.051(2) 0.053(2) 0.0256(18) 0.0169(18) -0.0050(17) -0.002(2)
C15 0.049(2) 0.051(3) 0.032(2) -0.0103(18) 0.0146(17) -0.0127(19)
Li 0.036(3) 0.026(3) 0.030(3) 0.002(2) 0.006(2) -0.003(3)

loop_
_atom_type_symbol
_atom_type_description
_atom_type_scat_dispersion_real
_atom_type_scat_dispersion_imag
_atom_type_scat_source
C C 0.0033 0.0016 'International Tables Vol C Tables 4.2.6.8 and 6.1.1.4'
H H 0.0000 0.0000 'International Tables Vol C Tables 4.2.6.8 and 6.1.1.4'
Li Li -0.0003 0.0001 'International Tables Vol C Tables 4.2.6.8 and 6.1.1.4'
N N 0.0061 0.0033 'International Tables Vol C Tables 4.2.6.8 and 6.1.1.4'
O O 0.0106 0.0060 'International Tables Vol C Tables 4.2.6.8 and 6.1.1.4'

loop_
_geom_angle_atom_site_label_1
_geom_angle_atom_site_label_2
_geom_angle_atom_site_label_3
_geom_angle
_geom_angle_site_symmetry_1
_geom_angle_site_symmetry_3
_geom_angle_publ_flag
C14 O C15 111.4(3) . . ?
C14 O Li 105.1(2) . . ?
C15 O Li 124.0(3) . . ?
C1 N C10 114.6(2) . . ?
C1 N C13 116.7(2) . . ?
C10 N C13 108.1(3) . . ?
C1 N Li 89.6(2) . . ?
C10 N Li 121.4(2) . . ?
C13 N Li 105.7(2) . . ?
C9 C1 C2 109.5(3) . . ?
C9 C1 N 125.9(3) . . ?
C2 C1 N 124.4(3) . . ?
C9 C1 Li 75.4(2) . 3_646 ?
C2 C1 Li 69.4(2) . 3_646 ?
N C1 Li 125.4(2) . 3_646 ?
C9 C1 Li 125.1(2) . . ?
C2 C1 Li 89.6(2) . . ?
N C1 Li 56.60(18) . . ?
Li C1 Li 155.59(16) 3_646 . ?
C3 C2 C1 107.6(3) . . ?
C3 C2 Li 72.7(2) . 3_646 ?
C1 C2 Li 75.4(2) . 3_646 ?
C4 C3 C2 134.1(3) . . ?
C4 C3 C8 118.6(3) . . ?
C2 C3 C8 107.3(3) . . ?
C4 C3 Li 117.9(3) . 3_646 ?
C2 C3 Li 71.6(2) . 3_646 ?
C8 C3 Li 75.8(2) . 3_646 ?
C5 C4 C3 120.8(3) . . ?
C4 C5 C6 120.6(3) . . ?
C7 C6 C5 121.0(3) . . ?
C6 C7 C8 120.3(3) . . ?
C9 C8 C7 133.5(3) . . ?
C9 C8 C3 107.7(2) . . ?
C7 C8 C3 118.8(3) . . ?
C9 C8 Li 74.2(2) . 3_646 ?
C7 C8 Li 123.1(2) . 3_646 ?
C3 C8 Li 68.5(2) . 3_646 ?
C1 C9 C8 107.9(3) . . ?
C1 C9 Li 70.7(2) . 3_646 ?
C8 C9 Li 72.1(2) . 3_646 ?
N C10 C11 104.1(3) . . ?
C10 C11 C12 102.5(3) . . ?
C11 C12 C13 103.3(3) . . ?
N C13 C14 110.8(3) . . ?
N C13 C12 105.1(3) . . ?
C14 C13 C12 108.9(3) . . ?
O C14 C13 109.8(3) . . ?
O Li N 83.4(2) . . ?
O Li C2 158.6(3) . 3_656 ?
N Li C2 109.1(2) . 3_656 ?
O Li C3 124.6(3) . 3_656 ?
N Li C3 109.0(2) . 3_656 ?
C2 Li C3 35.69(13) 3_656 3_656 ?
O Li C1 138.6(3) . 3_656 ?
N Li C1 137.5(3) . 3_656 ?
C2 Li C1 35.18(13) 3_656 3_656 ?
C3 Li C1 58.20(17) 3_656 3_656 ?
O Li C8 100.4(2) . 3_656 ?
N Li C8 137.7(3) . 3_656 ?
C2 Li C8 58.61(17) 3_656 3_656 ?
C3 Li C8 35.71(13) 3_656 3_656 ?
C1 Li C8 56.66(16) 3_656 3_656 ?
O Li C9 107.4(2) . 3_656 ?
N Li C9 166.3(3) . 3_656 ?
C2 Li C9 58.04(16) 3_656 3_656 ?
C3 Li C9 58.12(16) 3_656 3_656 ?
C1 Li C9 33.84(12) 3_656 3_656 ?
C8 Li C9 33.77(12) 3_656 3_656 ?
O Li C1 93.8(2) . . ?
N Li C1 33.82(13) . . ?
C2 Li C1 106.2(2) 3_656 . ?
C3 Li C1 126.8(2) 3_656 . ?
C1 Li C1 117.1(2) 3_656 . ?
C8 Li C1 162.4(3) 3_656 . ?
C9 Li C1 148.4(2) 3_656 . ?

loop_
_geom_bond_atom_site_label_1
_geom_bond_atom_site_label_2
_geom_bond_distance
_geom_bond_site_symmetry_2
_geom_bond_publ_flag
O C14 1.419(4) . ?
O C15 1.440(4) . ?
O Li 1.992(6) . ?
N C1 1.431(4) . ?
N C10 1.485(4) . ?
N C13 1.495(4) . ?
N Li 2.146(6) . ?
C1 C9 1.404(4) . ?
C1 C2 1.417(4) . ?
C1 Li 2.380(6) 3_646 ?
C1 Li 2.570(6) . ?
C2 C3 1.415(4) . ?
C2 Li 2.302(6) 3_646 ?
C3 C4 1.405(4) . ?
C3 C8 1.453(4) . ?
C3 Li 2.316(6) 3_646 ?
C4 C5 1.376(4) . ?
C5 C6 1.402(5) . ?
C6 C7 1.369(5) . ?
C7 C8 1.417(4) . ?
C8 C9 1.410(4) . ?
C8 Li 2.414(6) 3_646 ?
C9 Li 2.440(6) 3_646 ?
C10 C11 1.510(5) . ?
C11 C12 1.514(5) . ?
C12 C13 1.535(5) . ?
C13 C14 1.517(5) . ?
C2 H2 0.9300 . ?
C4 H4 0.9300 . ?
C5 H5 0.9300 . ?
C6 H6 0.9300 . ?
C7 H7 0.9300 . ?
C9 H9 0.9300 . ?
C13 H13 0.9800 . ?
C15 H15A 0.9600 . ?
C15 H15B 0.9600 . ?
C15 H15C 0.9600 . ?
C10 H10A 0.9700 . ?
C10 H10B 0.9700 . ?
C11 H11A 0.9700 . ?
C11 H11B 0.9700 . ?
C12 H12A 0.9700 . ?
C12 H12B 0.9700 . ?
C14 H14A 0.9700 . ?
C14 H14B 0.9700 . ?
